data_4075147
loop_
_publ_author_name
'Amitsuka, Takahiko'
'Seino, Hidetake'
'Hidai, Masanobu'
'Mizobe, Yasushi'

_publ_section_title
;
 Mixed-Metal Sulfido Clusters Containing Noble Metals and Group 15 Metals.
 Stepwise Construction of Bimetallic and Trimetallic Ru2MS2(M = Sb, Bi),
 Ru2PdSbS2, and Ru2Pd2SbS2Cores
;
_journal_issue 12
_journal_name_full Organometallics
_journal_page_first 3034
_journal_paper_doi 10.1021/om060071s
_journal_volume 25
_journal_year 2006
_chemical_formula_moiety 'C22 H35 Cl4 S2 Ru2 Sb '
_chemical_formula_sum 'C22 H35 Cl4 Ru2 S2 Sb'
_chemical_formula_weight 829.34
_space_group_IT_number 14
_symmetry_cell_setting monoclinic
_symmetry_Int_Tables_number 14
_symmetry_space_group_name_Hall '-P 2yab'
_symmetry_space_group_name_H-M 'P 1 21/a 1'
_cell_angle_alpha 90
_cell_angle_beta 108.0696(7)
_cell_angle_gamma 90
_cell_formula_units_Z 4
_cell_length_a 17.805(4)
_cell_length_b 8.603(2)
_cell_length_c 19.694(4)
_cell_measurement_reflns_used 6797
_cell_measurement_temperature 293.1
_cell_measurement_theta_max 27.9
_cell_measurement_theta_min 3.0
_cell_volume 2867.9(11)
_computing_cell_refinement CrystalClear
_computing_data_collection CrystalClear
_computing_data_reduction CrystalStructure
_computing_publication_material 'CrystalStructure 3.6.0'
_computing_structure_refinement CRYSTALS
_computing_structure_solution 'DIRDIF99 (PATTY)'
_diffrn_detector_area_resol_mean 7.31
_diffrn_measured_fraction_theta_full 0.9951
_diffrn_measured_fraction_theta_max 0.9951
_diffrn_measurement_device_type 'Rigaku Mercury'
_diffrn_measurement_method \w
_diffrn_radiation_type 'Mo K\a'
_diffrn_radiation_wavelength 0.7107
_diffrn_reflns_av_R_equivalents 0.036
_diffrn_reflns_limit_h_max 23
_diffrn_reflns_limit_h_min -23
_diffrn_reflns_limit_k_max 10
_diffrn_reflns_limit_k_min -11
_diffrn_reflns_limit_l_max 15
_diffrn_reflns_limit_l_min -25
_diffrn_reflns_number 23501
_diffrn_reflns_theta_full 27.87
_diffrn_reflns_theta_max 27.87
_exptl_absorpt_coefficient_mu 2.502
_exptl_absorpt_correction_T_max 0.882
_exptl_absorpt_correction_T_min 0.527
_exptl_absorpt_correction_type multi-scan
_exptl_absorpt_process_details 'Jacobson, R. (1998) Private communication'
_exptl_crystal_colour redbrown
_exptl_crystal_density_diffrn 1.921
_exptl_crystal_density_method 'not measured'
_exptl_crystal_description platelet
_exptl_crystal_F_000 1624.00
_exptl_crystal_size_max 0.70
_exptl_crystal_size_mid 0.40
_exptl_crystal_size_min 0.05
_refine_diff_density_max 1.45
_refine_diff_density_min -0.98
_refine_ls_extinction_method none
_refine_ls_goodness_of_fit_ref 1.000
_refine_ls_hydrogen_treatment refall
_refine_ls_number_parameters 318
_refine_ls_number_reflns 6809
_refine_ls_R_factor_gt 0.0320
_refine_ls_shift/su_max 0.0020
_refine_ls_structure_factor_coef Fsqd
_refine_ls_weighting_details 'w = 1/[0.0010Fo^2^ + 0.2900\s(Fo^2^) + 0.0300]/(4Fo^2^)'
_refine_ls_weighting_scheme calc
_refine_ls_wR_factor_ref 0.1080
_reflns_number_gt 4778
_reflns_number_total 6809
_reflns_threshold_expression F^2^>2.0\s(F^2^)
_cod_data_source_file om060071ssi20060417_110316.cif
_cod_data_source_block '__[(Cp^RuCl)2(SH)(SSbCl2)]_(3a)'
_cod_original_cell_volume 2867.7(10)
_cod_original_formula_sum 'C22 H35 Cl4 S2 Ru2 Sb '
_cod_database_code 4075147

loop_
_symmetry_equiv_pos_site_id
_symmetry_equiv_pos_as_xyz
1 +X,+Y,+Z
2 1/2-X,1/2+Y,-Z
3 -X,-Y,-Z
4 1/2+X,1/2-Y,+Z

loop_
_atom_site_label
_atom_site_type_symbol
_atom_site_fract_x
_atom_site_fract_y
_atom_site_fract_z
_atom_site_U_iso_or_equiv
_atom_site_adp_type
_atom_site_occupancy
_atom_site_symmetry_multiplicity
_atom_site_calc_flag
_atom_site_refinement_flags
Sb(1) Sb 0.05176(2) 0.57492(3) 0.26464(2) 0.03353(8) Uani 1.00 1 d .
Ru(1) Ru 0.18228(2) 0.29706(4) 0.20177(2) 0.02649(8) Uani 1.00 1 d .
Ru(2) Ru 0.26163(2) 0.42375(4) 0.33879(2) 0.02520(8) Uani 1.00 1 d .
Cl(1) Cl 0.05506(6) 0.2653(1) 0.22015(6) 0.0405(3) Uani 1.00 1 d .
Cl(2) Cl 0.15122(6) 0.4253(1) 0.38741(6) 0.0408(3) Uani 1.00 1 d .
Cl(3) Cl -0.01126(8) 0.6641(2) 0.14174(7) 0.0593(4) Uani 1.00 1 d .
Cl(4) Cl 0.09360(8) 0.8374(2) 0.30751(8) 0.0558(4) Uani 1.00 1 d .
S(1) S 0.18016(5) 0.55184(11) 0.23952(5) 0.0273(2) Uani 1.00 1 d .
S(2) S 0.23805(7) 0.16497(12) 0.30744(6) 0.0352(3) Uani 1.00 1 d .
C(1) C 0.2501(3) 0.3298(7) 0.1248(3) 0.050(2) Uani 1.00 1 d .
C(2) C 0.1700(3) 0.3652(6) 0.0885(2) 0.045(1) Uani 1.00 1 d .
C(3) C 0.1239(3) 0.2315(6) 0.0885(2) 0.0444(13) Uani 1.00 1 d .
C(4) C 0.1742(4) 0.1113(6) 0.1245(3) 0.048(1) Uani 1.00 1 d .
C(5) C 0.2529(3) 0.1716(7) 0.1454(3) 0.052(2) Uani 1.00 1 d .
C(6) C 0.3177(5) 0.4340(10) 0.1252(4) 0.088(3) Uani 1.00 1 d .
C(7) C 0.3306(7) 0.433(1) 0.0518(5) 0.164(6) Uani 1.00 1 d .
C(8) C 0.1389(5) 0.5177(8) 0.0518(3) 0.088(3) Uani 1.00 1 d .
C(9) C 0.0367(4) 0.2227(11) 0.0523(3) 0.099(3) Uani 1.00 1 d .
C(10) C 0.1503(6) -0.0511(7) 0.1335(4) 0.093(3) Uani 1.00 1 d .
C(11) C 0.3267(4) 0.0777(9) 0.1761(4) 0.086(3) Uani 1.00 1 d .
C(12) C 0.3731(2) 0.3755(5) 0.4265(2) 0.0357(11) Uani 1.00 1 d .
C(13) C 0.3392(2) 0.5090(5) 0.4461(2) 0.0359(11) Uani 1.00 1 d .
C(14) C 0.3325(2) 0.6250(5) 0.3930(3) 0.0386(11) Uani 1.00 1 d .
C(15) C 0.3650(3) 0.5643(6) 0.3416(3) 0.0429(12) Uani 1.00 1 d .
C(16) C 0.3905(2) 0.4091(6) 0.3613(2) 0.0404(12) Uani 1.00 1 d .
C(17) C 0.3939(3) 0.2280(7) 0.4695(3) 0.059(2) Uani 1.00 1 d .
C(18) C 0.4775(3) 0.2357(8) 0.5226(4) 0.076(2) Uani 1.00 1 d .
C(19) C 0.3163(4) 0.5321(8) 0.5123(3) 0.066(2) Uani 1.00 1 d .
C(20) C 0.3040(4) 0.7882(6) 0.3968(4) 0.078(2) Uani 1.00 1 d .
C(21) C 0.3797(4) 0.6590(9) 0.2826(3) 0.077(2) Uani 1.00 1 d .
C(22) C 0.4387(3) 0.3074(9) 0.3300(3) 0.084(2) Uani 1.00 1 d .
H(1) H 0.3043 0.5374 0.1337 0.110 Uiso 1.00 1 c R
H(2) H 0.3643 0.4037 0.1616 0.110 Uiso 1.00 1 c R
H(3) H 0.3681 0.3541 0.0529 0.218 Uiso 1.00 1 c R
H(4) H 0.3500 0.5303 0.0413 0.218 Uiso 1.00 1 c R
H(5) H 0.2822 0.4097 0.0161 0.218 Uiso 1.00 1 c R
H(6) H 0.0838 0.5052 0.0290 0.108 Uiso 1.00 1 c R
H(7) H 0.1640 0.5425 0.0172 0.108 Uiso 1.00 1 c R
H(8) H 0.1474 0.5993 0.0859 0.108 Uiso 1.00 1 c R
H(9) H 0.0212 0.1186 0.0570 0.114 Uiso 1.00 1 c R
H(10) H 0.0244 0.2481 0.0031 0.114 Uiso 1.00 1 c R
H(11) H 0.0092 0.2910 0.0742 0.114 Uiso 1.00 1 c R
H(12) H 0.1955 -0.1112 0.1575 0.116 Uiso 1.00 1 c R
H(13) H 0.1251 -0.0948 0.0878 0.116 Uiso 1.00 1 c R
H(14) H 0.1145 -0.0511 0.1607 0.116 Uiso 1.00 1 c R
H(15) H 0.3715 0.1434 0.1838 0.106 Uiso 1.00 1 c R
H(16) H 0.3286 -0.0022 0.1434 0.105 Uiso 1.00 1 c R
H(17) H 0.3268 0.0326 0.2202 0.105 Uiso 1.00 1 c R
H(18) H 0.3585 0.2152 0.4965 0.063 Uiso 1.00 1 c R
H(19) H 0.3892 0.1420 0.4382 0.063 Uiso 1.00 1 c R
H(20) H 0.5128 0.1953 0.4994 0.081 Uiso 1.00 1 c R
H(21) H 0.4817 0.1765 0.5643 0.081 Uiso 1.00 1 c R
H(22) H 0.4906 0.3410 0.5355 0.081 Uiso 1.00 1 c R
H(23) H 0.2973 0.6350 0.5133 0.080 Uiso 1.00 1 c R
H(24) H 0.3610 0.5154 0.5531 0.080 Uiso 1.00 1 c R
H(25) H 0.2760 0.4600 0.5125 0.080 Uiso 1.00 1 c R
H(26) H 0.3087 0.8462 0.3572 0.082 Uiso 1.00 1 c R
H(27) H 0.3344 0.8365 0.4399 0.082 Uiso 1.00 1 c R
H(28) H 0.2502 0.7847 0.3952 0.082 Uiso 1.00 1 c R
H(29) H 0.4052 0.5964 0.2565 0.089 Uiso 1.00 1 c R
H(30) H 0.4126 0.7447 0.3029 0.089 Uiso 1.00 1 c R
H(31) H 0.3309 0.6959 0.2513 0.089 Uiso 1.00 1 c R
H(32) H 0.4520 0.2152 0.3577 0.101 Uiso 1.00 1 c R
H(33) H 0.4856 0.3610 0.3309 0.101 Uiso 1.00 1 c R
H(34) H 0.4100 0.2811 0.2821 0.101 Uiso 1.00 1 c R
H(35) H 0.179(3) 0.125(6) 0.329(3) 0.05(1) Uiso 1.00 1 c .

loop_
_atom_site_aniso_label
_atom_site_aniso_U_11
_atom_site_aniso_U_22
_atom_site_aniso_U_33
_atom_site_aniso_U_12
_atom_site_aniso_U_13
_atom_site_aniso_U_23
Sb(1) 0.0224(1) 0.0403(2) 0.0390(2) 0.00145(11) 0.01115(12) -0.00274(12)
Ru(1) 0.0247(2) 0.0290(2) 0.0261(2) 0.00066(12) 0.00839(12) 0.00017(12)
Ru(2) 0.0202(2) 0.0288(2) 0.0262(2) -0.00149(11) 0.00656(12) 0.00126(12)
Cl(1) 0.0305(5) 0.0450(6) 0.0492(6) -0.0097(5) 0.0170(5) -0.0053(5)
Cl(2) 0.0332(5) 0.0565(7) 0.0364(6) -0.0029(5) 0.0165(4) 0.0033(5)
Cl(3) 0.0438(7) 0.0766(10) 0.0480(7) 0.0031(6) 0.0004(6) 0.0095(7)
Cl(4) 0.0477(7) 0.0472(7) 0.0718(9) -0.0003(6) 0.0174(6) -0.0189(6)
S(1) 0.0217(4) 0.0297(5) 0.0312(5) 0.0003(4) 0.0093(4) 0.0023(4)
S(2) 0.0377(5) 0.0288(5) 0.0351(6) 0.0006(4) 0.0053(5) 0.0047(4)
C(1) 0.055(3) 0.065(3) 0.039(3) -0.018(3) 0.029(2) -0.010(2)
C(2) 0.064(3) 0.044(3) 0.030(2) 0.004(2) 0.022(2) 0.000(2)
C(3) 0.043(3) 0.057(3) 0.032(2) -0.003(2) 0.010(2) -0.007(2)
C(4) 0.081(4) 0.034(2) 0.034(3) -0.004(2) 0.025(3) -0.006(2)
C(5) 0.052(3) 0.074(4) 0.034(2) 0.026(3) 0.018(2) 0.001(2)
C(6) 0.087(5) 0.129(7) 0.060(4) -0.050(5) 0.041(4) -0.008(4)
C(7) 0.178(11) 0.22(1) 0.144(9) -0.077(9) 0.126(9) -0.020(9)
C(8) 0.147(8) 0.069(4) 0.054(4) 0.040(5) 0.042(4) 0.026(3)
C(9) 0.051(4) 0.188(9) 0.047(4) -0.017(5) -0.002(3) -0.013(5)
C(10) 0.188(9) 0.042(3) 0.060(4) -0.027(4) 0.055(5) -0.011(3)
C(11) 0.081(5) 0.110(6) 0.073(5) 0.053(4) 0.030(4) 0.006(4)
C(12) 0.024(2) 0.036(2) 0.040(2) -0.001(2) -0.000(2) -0.001(2)
C(13) 0.030(2) 0.042(2) 0.033(2) -0.003(2) 0.006(2) -0.004(2)
C(14) 0.028(2) 0.031(2) 0.046(3) -0.007(2) -0.004(2) -0.003(2)
C(15) 0.022(2) 0.062(3) 0.039(2) -0.014(2) 0.000(2) 0.013(2)
C(16) 0.021(2) 0.062(3) 0.037(2) -0.001(2) 0.006(2) -0.009(2)
C(17) 0.044(3) 0.047(3) 0.068(4) -0.002(2) -0.009(3) 0.016(3)
C(18) 0.049(3) 0.074(4) 0.080(5) 0.006(3) -0.018(3) 0.023(4)
C(19) 0.056(3) 0.095(5) 0.049(3) -0.001(3) 0.018(3) -0.017(3)
C(20) 0.061(4) 0.034(3) 0.110(6) -0.000(3) -0.017(4) -0.009(3)
C(21) 0.044(3) 0.115(6) 0.062(4) -0.027(4) 0.004(3) 0.030(4)
C(22) 0.040(3) 0.145(7) 0.066(4) 0.023(4) 0.014(3) -0.035(4)

loop_
_atom_type_symbol
_atom_type_description
_atom_type_scat_dispersion_real
_atom_type_scat_dispersion_imag
_atom_type_scat_source
C C 0.003 0.002
;
International Tables for Crystallography
(1992, Vol. C, Tables 4.2.6.8 and 6.1.1.4)
;
H H 0.000 0.000
;
International Tables for Crystallography
(1992, Vol. C, Table 6.1.1.4)
;
Cl Cl 0.148 0.159
;
International Tables for Crystallography
(1992, Vol. C, Tables 4.2.6.8 and 6.1.1.4)
;
S S 0.125 0.123
;
International Tables for Crystallography
(1992, Vol. C, Tables 4.2.6.8 and 6.1.1.4)
;
Ru Ru -1.259 0.836
;
International Tables for Crystallography
(1992, Vol. C, Tables 4.2.6.8 and 6.1.1.4)
;
Sb Sb -0.587 1.546
;
International Tables for Crystallography
(1992, Vol. C, Tables 4.2.6.8 and 6.1.1.4)
;

loop_
_geom_angle_atom_site_label_1
_geom_angle_atom_site_label_2
_geom_angle_atom_site_label_3
_geom_angle
Sb(1) Cl(1) Ru(1) 92.90(4)
Cl(2) Sb(1) Cl(1) 76.52(3)
Cl(3) Sb(1) Cl(1) 92.07(4)
Cl(4) Sb(1) Cl(1) 161.72(4)
S(1) Sb(1) Cl(1) 75.73(3)
Sb(1) Cl(2) Ru(2) 91.95(4)
Cl(3) Sb(1) Cl(2) 163.74(5)
Cl(4) Sb(1) Cl(2) 94.72(4)
S(1) Sb(1) Cl(2) 76.32(3)
Cl(4) Sb(1) Cl(3) 92.81(5)
S(1) Sb(1) Cl(3) 89.77(4)
S(1) Sb(1) Cl(4) 86.68(4)
Sb(1) S(1) Ru(1) 104.25(4)
Sb(1) S(1) Ru(2) 104.05(4)
Cl(1) Ru(1) Ru(2) 96.54(3)
Ru(1) Ru(2) Cl(2) 98.67(3)
Ru(1) Ru(2) S(1) 52.13(3)
S(1) Ru(1) Ru(2) 52.17(2)
Ru(1) Ru(2) S(2) 51.89(3)
S(2) Ru(1) Ru(2) 52.08(3)
C(1) Ru(1) Ru(2) 112.5(1)
C(2) Ru(1) Ru(2) 135.0(1)
C(3) Ru(1) Ru(2) 171.6(1)
C(4) Ru(1) Ru(2) 148.0(1)
C(5) Ru(1) Ru(2) 118.2(1)
Ru(1) Ru(2) C(12) 136.4(1)
Ru(1) Ru(2) C(13) 172.4(1)
Ru(1) Ru(2) C(14) 143.0(1)
Ru(1) Ru(2) C(15) 113.7(1)
Ru(1) Ru(2) C(16) 110.4(1)
S(1) Ru(1) Cl(1) 87.12(4)
S(2) Ru(1) Cl(1) 88.30(4)
C(1) Ru(1) Cl(1) 147.8(1)
C(2) Ru(1) Cl(1) 111.8(1)
C(3) Ru(1) Cl(1) 87.3(1)
C(4) Ru(1) Cl(1) 99.2(2)
C(5) Ru(1) Cl(1) 136.8(1)
Ru(1) S(1) Ru(2) 75.71(3)
S(2) Ru(1) S(1) 102.80(4)
C(1) Ru(1) S(1) 99.5(1)
C(2) Ru(1) S(1) 93.7(1)
C(3) Ru(1) S(1) 120.9(1)
C(4) Ru(1) S(1) 155.9(1)
C(5) Ru(1) S(1) 133.9(2)
Ru(1) S(2) Ru(2) 76.03(3)
C(1) Ru(1) S(2) 120.2(1)
C(2) Ru(1) S(2) 154.7(1)
C(3) Ru(1) S(2) 135.8(1)
C(4) Ru(1) S(2) 100.7(1)
C(5) Ru(1) S(2) 93.4(1)
Ru(1) C(1) C(2) 72.4(3)
C(2) Ru(1) C(1) 36.8(2)
C(3) Ru(1) C(1) 62.1(2)
C(4) Ru(1) C(1) 63.3(2)
Ru(1) C(1) C(5) 70.3(3)
C(5) Ru(1) C(1) 37.3(2)
Ru(1) C(1) C(6) 132.5(4)
Ru(1) C(2) C(1) 70.7(3)
Ru(1) C(2) C(3) 70.5(3)
C(3) Ru(1) C(2) 36.8(2)
C(4) Ru(1) C(2) 62.2(2)
C(5) Ru(1) C(2) 61.5(2)
Ru(1) C(2) C(8) 127.3(4)
Ru(1) C(3) C(2) 72.7(3)
Ru(1) C(3) C(4) 69.8(3)
C(4) Ru(1) C(3) 37.3(2)
C(5) Ru(1) C(3) 62.1(2)
Ru(1) C(3) C(9) 125.8(4)
Ru(1) C(4) C(3) 73.0(3)
Ru(1) C(4) C(5) 71.7(3)
C(5) Ru(1) C(4) 38.1(2)
Ru(1) C(4) C(10) 124.4(4)
Ru(1) C(5) C(1) 72.4(4)
Ru(1) C(5) C(4) 70.2(3)
Ru(1) C(5) C(11) 128.8(4)
S(1) Ru(2) Cl(2) 87.64(4)
S(2) Ru(2) Cl(2) 90.48(5)
C(12) Ru(2) Cl(2) 109.2(1)
C(13) Ru(2) Cl(2) 87.9(1)
C(14) Ru(2) Cl(2) 102.4(1)
C(15) Ru(2) Cl(2) 139.5(1)
C(16) Ru(2) Cl(2) 146.9(1)
S(2) Ru(2) S(1) 102.58(4)
C(12) Ru(2) S(1) 156.2(1)
C(13) Ru(2) S(1) 132.5(1)
C(14) Ru(2) S(1) 98.6(1)
C(15) Ru(2) S(1) 93.4(1)
C(16) Ru(2) S(1) 122.5(1)
C(12) Ru(2) S(2) 94.1(1)
C(13) Ru(2) S(2) 124.7(1)
C(14) Ru(2) S(2) 155.6(1)
C(15) Ru(2) S(2) 128.3(1)
C(16) Ru(2) S(2) 95.2(1)
Ru(2) C(12) C(13) 72.9(2)
C(13) Ru(2) C(12) 36.5(2)
C(14) Ru(2) C(12) 62.2(2)
C(15) Ru(2) C(12) 62.8(2)
Ru(2) C(12) C(16) 70.0(2)
C(16) Ru(2) C(12) 37.9(2)
Ru(2) C(12) C(17) 126.7(3)
Ru(2) C(13) C(12) 70.6(2)
Ru(2) C(13) C(14) 69.6(2)
C(14) Ru(2) C(13) 37.1(2)
C(15) Ru(2) C(13) 62.1(2)
C(16) Ru(2) C(13) 62.2(2)
Ru(2) C(13) C(19) 127.3(3)
Ru(2) C(14) C(13) 73.2(2)
Ru(2) C(14) C(15) 70.4(3)
C(15) Ru(2) C(14) 37.4(2)
C(16) Ru(2) C(14) 62.9(2)
Ru(2) C(14) C(20) 127.2(3)
Ru(2) C(15) C(14) 72.2(3)
Ru(2) C(15) C(16) 71.6(3)
C(16) Ru(2) C(15) 37.9(2)
Ru(2) C(15) C(21) 128.7(3)
Ru(2) C(16) C(12) 72.0(2)
Ru(2) C(16) C(15) 70.6(3)
Ru(2) C(16) C(22) 130.5(3)
C(1) C(2) C(3) 108.6(4)
C(5) C(1) C(2) 107.0(5)
C(6) C(1) C(2) 123.7(5)
C(1) C(2) C(8) 126.1(5)
C(1) C(5) C(4) 108.7(4)
C(6) C(1) C(5) 128.0(5)
C(1) C(5) C(11) 125.6(5)
C(1) C(6) C(7) 110.4(6)
C(2) C(3) C(4) 108.6(4)
C(8) C(2) C(3) 125.2(5)
C(2) C(3) C(9) 123.9(5)
C(3) C(4) C(5) 107.0(5)
C(9) C(3) C(4) 127.4(6)
C(3) C(4) C(10) 126.1(6)
C(10) C(4) C(5) 126.7(5)
C(4) C(5) C(11) 125.4(5)
C(12) C(13) C(14) 108.4(4)
C(16) C(12) C(13) 108.1(4)
C(17) C(12) C(13) 125.8(5)
C(12) C(13) C(19) 127.2(5)
C(12) C(16) C(15) 106.9(4)
C(17) C(12) C(16) 125.9(4)
C(12) C(16) C(22) 124.3(5)
C(12) C(17) C(18) 111.4(4)
C(13) C(14) C(15) 107.9(4)
C(19) C(13) C(14) 124.4(5)
C(13) C(14) C(20) 124.8(5)
C(14) C(15) C(16) 108.6(4)
C(20) C(14) C(15) 126.9(5)
C(14) C(15) C(21) 124.1(5)
C(21) C(15) C(16) 126.7(5)
C(15) C(16) C(22) 128.0(5)
Ru(1) S(2) H(35) 104(1)
Ru(2) S(2) H(35) 105(2)
C(1) C(6) H(1) 108.3219
C(1) C(6) H(2) 110.5610
C(2) C(8) H(6) 107.4009
C(2) C(8) H(8) 110.3941
C(2) C(8) H(7) 110.6001
C(3) C(9) H(9) 106.8755
C(3) C(9) H(11) 110.9289
C(3) C(9) H(10) 110.5753
C(4) C(10) H(12) 109.9040
C(4) C(10) H(14) 109.4783
C(4) C(10) H(13) 109.0209
C(5) C(11) H(15) 109.3317
C(5) C(11) H(17) 110.0265
C(5) C(11) H(16) 109.0502
H(1) C(6) C(7) 106.8666
H(2) C(6) C(7) 111.1289
C(6) C(7) H(3) 106.9992
C(6) C(7) H(4) 111.9079
C(6) C(7) H(5) 109.4745
H(2) C(6) H(1) 109.4603
H(4) C(7) H(3) 109.4744
H(5) C(7) H(3) 109.4648
H(5) C(7) H(4) 109.4691
H(8) C(8) H(6) 109.4732
H(7) C(8) H(6) 109.4677
H(8) C(8) H(7) 109.4710
H(11) C(9) H(9) 109.4731
H(10) C(9) H(9) 109.4719
H(11) C(9) H(10) 109.4705
H(14) C(10) H(12) 109.4737
H(13) C(10) H(12) 109.4721
H(14) C(10) H(13) 109.4771
H(17) C(11) H(15) 109.4671
H(16) C(11) H(15) 109.4745
H(17) C(11) H(16) 109.4758
C(12) C(17) H(18) 108.8061
C(12) C(17) H(19) 109.5388
C(13) C(19) H(23) 109.7819
C(13) C(19) H(25) 109.1253
C(13) C(19) H(24) 109.5065
C(14) C(20) H(26) 109.4452
C(14) C(20) H(28) 108.7234
C(14) C(20) H(27) 110.2387
C(15) C(21) H(29) 109.7223
C(15) C(21) H(31) 109.6918
C(15) C(21) H(30) 108.9970
C(16) C(22) H(32) 109.0219
C(16) C(22) H(34) 110.4541
C(16) C(22) H(33) 108.9351
H(18) C(17) C(18) 107.1985
H(19) C(17) C(18) 110.3619
C(17) C(18) H(20) 107.6322
C(17) C(18) H(21) 111.4981
C(17) C(18) H(22) 109.2534
H(19) C(17) H(18) 109.4589
H(21) C(18) H(20) 109.4770
H(22) C(18) H(20) 109.4709
H(22) C(18) H(21) 109.4726
H(25) C(19) H(23) 109.4694
H(24) C(19) H(23) 109.4703
H(25) C(19) H(24) 109.4732
H(28) C(20) H(26) 109.4750
H(27) C(20) H(26) 109.4788
H(28) C(20) H(27) 109.4626
H(31) C(21) H(29) 109.4712
H(30) C(21) H(29) 109.4748
H(31) C(21) H(30) 109.4692
H(34) C(22) H(32) 109.4699
H(33) C(22) H(32) 109.4750
H(34) C(22) H(33) 109.4669

loop_
_geom_bond_atom_site_label_1
_geom_bond_atom_site_label_2
_geom_bond_distance
Sb(1) Cl(1) 2.811(1)
Sb(1) Cl(2) 2.825(1)
Sb(1) Cl(3) 2.454(1)
Sb(1) Cl(4) 2.445(1)
Sb(1) S(1) 2.492(1)
Ru(1) Ru(2) 2.8462(5)
Ru(1) Cl(1) 2.418(1)
Ru(1) S(1) 2.318(1)
Ru(1) S(2) 2.308(1)
Ru(1) C(1) 2.229(6)
Ru(1) C(2) 2.251(5)
Ru(1) C(3) 2.222(4)
Ru(1) C(4) 2.180(5)
Ru(1) C(5) 2.201(6)
Ru(2) Cl(2) 2.439(1)
Ru(2) S(1) 2.3198(9)
Ru(2) S(2) 2.314(1)
Ru(2) C(12) 2.228(4)
Ru(2) C(13) 2.258(4)
Ru(2) C(14) 2.211(4)
Ru(2) C(15) 2.188(5)
Ru(2) C(16) 2.201(4)
C(1) C(2) 1.415(7)
C(1) C(5) 1.417(8)
C(1) C(6) 1.50(1)
C(2) C(3) 1.414(7)
C(2) C(8) 1.517(8)
C(3) C(4) 1.407(7)
C(3) C(9) 1.496(7)
C(4) C(5) 1.430(8)
C(4) C(10) 1.488(8)
C(5) C(11) 1.500(9)
C(6) C(7) 1.53(1)
C(12) C(13) 1.406(7)
C(12) C(16) 1.440(7)
C(12) C(17) 1.507(7)
C(13) C(14) 1.424(6)
C(13) C(19) 1.494(8)
C(14) C(15) 1.411(7)
C(14) C(20) 1.503(7)
C(15) C(16) 1.425(7)
C(15) C(21) 1.508(9)
C(16) C(22) 1.486(9)
C(17) C(18) 1.532(7)
S(2) H(35) 1.30(6)
C(6) H(1) 0.9499
C(6) H(2) 0.9500
C(7) H(3) 0.9500
C(7) H(4) 0.9500
C(7) H(5) 0.9500
C(8) H(6) 0.9499
C(8) H(7) 0.9499
C(8) H(8) 0.9500
C(9) H(9) 0.9500
C(9) H(10) 0.9500
C(9) H(11) 0.9500
C(10) H(12) 0.9500
C(10) H(13) 0.9500
C(10) H(14) 0.9500
C(11) H(15) 0.9500
C(11) H(16) 0.9499
C(11) H(17) 0.9501
C(17) H(18) 0.9499
C(17) H(19) 0.9500
C(18) H(20) 0.9501
C(18) H(21) 0.9499
C(18) H(22) 0.9500
C(19) H(23) 0.9500
C(19) H(24) 0.9501
C(19) H(25) 0.9500
C(20) H(26) 0.9501
C(20) H(27) 0.9500
C(20) H(28) 0.9500
C(21) H(29) 0.9500
C(21) H(30) 0.9500
C(21) H(31) 0.9500
C(22) H(32) 0.9500
C(22) H(33) 0.9500
C(22) H(34) 0.9500

loop_
_geom_contact_atom_site_label_1
_geom_contact_atom_site_label_2
_geom_contact_distance
Sb(1) Ru(1) 3.7990(5)
Sb(1) Ru(2) 3.7949(5)
